data_7125620
loop_
_publ_author_name
'Parvin, Nasrina'
'Hossain, Jabed'
'George, Anjana'
'Parameswaran, Pattiyil'
'Khan, Shabana'

_publ_section_title
;
 N-heterocyclic silylene stabilized monocordinated copper(i)-arene
 cationic complexes and their application in click chemistry.
;
_journal_issue 2
_journal_name_full 'Chemical communications (Cambridge, England)'
_journal_page_first 273
_journal_page_last 276
_journal_paper_doi 10.1039/c9cc09115g
_journal_volume 56
_journal_year 2019
_chemical_formula_sum 'C49 H79 Cl2 Cu F6 N5 Sb Si3'
_chemical_formula_weight 1192.63
_space_group_crystal_system monoclinic
_space_group_IT_number 14
_space_group_name_Hall '-P 2yn'
_space_group_name_H-M_alt 'P 1 21/n 1'
_atom_sites_solution_hydrogens geom
_audit_creation_method SHELXL-2014/7
_audit_update_record
;
2019-02-11 deposited with the CCDC.	2019-11-28 downloaded from the CCDC.
;
_cell_angle_alpha 90
_cell_angle_beta 96.299(9)
_cell_angle_gamma 90
_cell_formula_units_Z 4
_cell_length_a 21.510(7)
_cell_length_b 12.624(4)
_cell_length_c 21.590(7)
_cell_measurement_reflns_used 9756
_cell_measurement_temperature 100(2)
_cell_measurement_theta_max 26.12
_cell_measurement_theta_min 2.49
_cell_volume 5827(3)
_computing_cell_refinement 'Bruker SAINT'
_computing_data_collection 'Bruker APEX2'
_computing_data_reduction 'Bruker SAINT'
_computing_molecular_graphics 'Bruker SHELXTL'
_computing_publication_material 'Bruker SHELXTL'
_computing_structure_refinement 'SHELXL-2014 (Sheldrick 2014)'
_computing_structure_solution 'SHELXS-97 (Sheldrick 2008)'
_diffrn_ambient_temperature 100(2)
_diffrn_measured_fraction_theta_full 0.999
_diffrn_measured_fraction_theta_max 0.999
_diffrn_measurement_device_type 'Bruker APEX-II CCD'
_diffrn_measurement_method '\f and \w scans'
_diffrn_radiation_type MoK\a
_diffrn_radiation_wavelength 0.71073
_diffrn_reflns_av_R_equivalents 0.0648
_diffrn_reflns_av_unetI/netI 0.0336
_diffrn_reflns_Laue_measured_fraction_full 0.999
_diffrn_reflns_Laue_measured_fraction_max 0.999
_diffrn_reflns_limit_h_max 25
_diffrn_reflns_limit_h_min -25
_diffrn_reflns_limit_k_max 15
_diffrn_reflns_limit_k_min -15
_diffrn_reflns_limit_l_max 25
_diffrn_reflns_limit_l_min -25
_diffrn_reflns_number 109049
_diffrn_reflns_point_group_measured_fraction_full 0.999
_diffrn_reflns_point_group_measured_fraction_max 0.999
_diffrn_reflns_theta_full 25.242
_diffrn_reflns_theta_max 25.250
_diffrn_reflns_theta_min 2.147
_exptl_absorpt_coefficient_mu 1.037
_exptl_absorpt_correction_type multi-scan
_exptl_absorpt_process_details 'Sheldrick, G. M. (2012) SADABS. Bruker AXS Inc., Madison, Wisconsin, USA.'
_exptl_crystal_colour colorless
_exptl_crystal_density_diffrn 1.359
_exptl_crystal_description block
_exptl_crystal_F_000 2472
_exptl_crystal_size_max 0.1
_exptl_crystal_size_mid 0.1
_exptl_crystal_size_min 0.1
_exptl_transmission_factor_max 0.7457
_exptl_transmission_factor_min 0.7038
_refine_diff_density_max 1.180
_refine_diff_density_min -1.616
_refine_diff_density_rms 0.138
_refine_ls_extinction_method none
_refine_ls_goodness_of_fit_ref 1.047
_refine_ls_hydrogen_treatment constr
_refine_ls_matrix_type full
_refine_ls_number_parameters 624
_refine_ls_number_reflns 10536
_refine_ls_number_restraints 0
_refine_ls_restrained_S_all 1.047
_refine_ls_R_factor_all 0.0745
_refine_ls_R_factor_gt 0.0531
_refine_ls_shift/su_max 0.058
_refine_ls_shift/su_mean 0.000
_refine_ls_structure_factor_coef Fsqd
_refine_ls_weighting_details 'w=1/[\s^2^(Fo^2^)+(0.0622P)^2^+21.1657P] where P=(Fo^2^+2Fc^2^)/3'
_refine_ls_weighting_scheme calc
_refine_ls_wR_factor_gt 0.1267
_refine_ls_wR_factor_ref 0.1449
_reflns_Friedel_coverage 0.000
_reflns_number_gt 8198
_reflns_number_total 10536
_reflns_threshold_expression 'I > 2\s(I)'
_cod_data_source_file c9cc09115g2.cif
_cod_data_source_block mo_NP_354B_0m_a
_cod_depositor_comments 'Adding full bibliography for 7125615--7125620.cif.'
_cod_original_sg_symbol_H-M 'P 21/n'
_cod_database_code 7125620
_shelx_shelxl_version_number 2014/7
_shelx_space_group_comment
;
The symmetry employed for this shelxl refinement is uniquely defined
by the following loop, which should always be used as a source of
symmetry information in preference to the above space-group names.
They are only intended as comments.
;

loop_
_space_group_symop_operation_xyz
'x, y, z'
'-x+1/2, y+1/2, -z+1/2'
'-x, -y, -z'
'x-1/2, -y-1/2, z-1/2'

loop_
_atom_site_label
_atom_site_type_symbol
_atom_site_fract_x
_atom_site_fract_y
_atom_site_fract_z
_atom_site_U_iso_or_equiv
_atom_site_adp_type
_atom_site_occupancy
_atom_site_site_symmetry_order
_atom_site_calc_flag
_atom_site_refinement_flags_posn
_atom_site_refinement_flags_adp
Sb1 Sb 0.53486(2) 0.32688(3) 0.25463(2) 0.04845(14) Uani 1 1 d . .
Cu1 Cu 0.70905(2) 0.79196(4) 0.47889(2) 0.01708(13) Uani 1 1 d . .
Si1 Si 0.75459(5) 0.92807(9) 0.53578(5) 0.0172(2) Uani 1 1 d . .
Si3 Si 0.76817(6) 1.04592(10) 0.66336(5) 0.0288(3) Uani 1 1 d . .
Si2 Si 0.68993(6) 0.84372(10) 0.63721(6) 0.0292(3) Uani 1 1 d . .
Cl06 Cl 0.42233(11) -0.05687(15) 0.17044(9) 0.0867(7) Uani 1 1 d . .
Cl1 Cl 0.47650(12) 0.0944(3) 0.08959(11) 0.1538(16) Uani 1 1 d . .
N5 N 0.63416(15) 0.6860(3) 0.37239(15) 0.0192(7) Uani 1 1 d . .
N2 N 0.75687(15) 1.0544(3) 0.49375(15) 0.0182(7) Uani 1 1 d . .
N1 N 0.83633(15) 0.9595(3) 0.52545(15) 0.0185(7) Uani 1 1 d . .
N3 N 0.73879(17) 0.9450(3) 0.61212(15) 0.0227(8) Uani 1 1 d . .
N4 N 0.66673(15) 0.5729(3) 0.44227(15) 0.0178(7) Uani 1 1 d . .
C00D C 0.81811(19) 1.0414(3) 0.48832(18) 0.0190(8) Uani 1 1 d . .
C00E C 0.66857(18) 0.6782(3) 0.42938(18) 0.0166(8) Uani 1 1 d . .
C00F C 0.85718(19) 1.1052(3) 0.4491(2) 0.0220(9) Uani 1 1 d . .
C00G C 0.6645(2) 0.4790(3) 0.54102(19) 0.0222(9) Uani 1 1 d . .
C00H C 0.62788(19) 0.7805(3) 0.33449(18) 0.0201(9) Uani 1 1 d . .
C00I C 0.7652(2) 0.5145(3) 0.50025(19) 0.0210(9) Uani 1 1 d . .
C00J C 0.67720(19) 0.8058(3) 0.29961(18) 0.0209(9) Uani 1 1 d . .
C00K C 0.6117(2) 0.5886(3) 0.3512(2) 0.0259(10) Uani 1 1 d . .
H00K H 0.5872 0.5750 0.3139 0.031 Uiso 1 1 calc R U
C00L C 0.69964(18) 0.5220(3) 0.49638(18) 0.0170(8) Uani 1 1 d . .
C00M C 0.70829(19) 1.1167(3) 0.45495(19) 0.0220(9) Uani 1 1 d . .
C00N C 0.8848(2) 1.1987(4) 0.4720(2) 0.0314(11) Uani 1 1 d . .
H00N H 0.8801 1.2201 0.5125 0.038 Uiso 1 1 calc R U
C00O C 0.5727(2) 0.8389(4) 0.3317(2) 0.0263(10) Uani 1 1 d . .
C00P C 0.5679(2) 0.9271(4) 0.2925(2) 0.0308(11) Uani 1 1 d . .
H00P H 0.5317 0.9682 0.2896 0.037 Uiso 1 1 calc R U
C00Q C 0.6972(2) 0.4274(4) 0.5918(2) 0.0280(10) Uani 1 1 d . .
H00Q H 0.6753 0.3971 0.6222 0.034 Uiso 1 1 calc R U
C00R C 0.6696(2) 0.8949(4) 0.2614(2) 0.0271(10) Uani 1 1 d . .
H00R H 0.7015 0.9146 0.2379 0.033 Uiso 1 1 calc R U
C00S C 0.80219(19) 0.5585(3) 0.4499(2) 0.0232(9) Uani 1 1 d . .
H00S H 0.7854 0.6289 0.4386 0.028 Uiso 1 1 calc R U
C00T C 0.6319(2) 0.5172(3) 0.39491(19) 0.0235(9) Uani 1 1 d . .
H00T H 0.6242 0.4448 0.3937 0.028 Uiso 1 1 calc R U
C00U C 0.89778(19) 0.9050(3) 0.5378(2) 0.0236(9) Uani 1 1 d . .
C00V C 0.7615(2) 0.4210(4) 0.5974(2) 0.0296(10) Uani 1 1 d . .
H00V H 0.7826 0.3872 0.6318 0.035 Uiso 1 1 calc R U
C00W C 0.73704(19) 0.7418(4) 0.30357(19) 0.0242(9) Uani 1 1 d . .
H00W H 0.7305 0.6771 0.3270 0.029 Uiso 1 1 calc R U
C00X C 0.8657(2) 1.0729(4) 0.3890(2) 0.0281(10) Uani 1 1 d . .
H00X H 0.8484 1.0093 0.3735 0.034 Uiso 1 1 calc R U
C00Y C 0.6156(2) 0.9545(4) 0.2580(2) 0.0305(11) Uani 1 1 d . .
H00Y H 0.6114 1.0136 0.2321 0.037 Uiso 1 1 calc R U
C00Z C 0.7951(2) 0.4641(3) 0.5525(2) 0.0260(10) Uani 1 1 d . .
H00Z H 0.8385 0.4593 0.5574 0.031 Uiso 1 1 calc R U
C010 C 0.8881(2) 0.8200(4) 0.5861(2) 0.0327(11) Uani 1 1 d . .
H01A H 0.8752 0.8527 0.6228 0.049 Uiso 1 1 calc R U
H01B H 0.9265 0.7823 0.5968 0.049 Uiso 1 1 calc R U
H01C H 0.8563 0.7714 0.5692 0.049 Uiso 1 1 calc R U
C011 C 0.7276(2) 1.2314(4) 0.4466(2) 0.0335(11) Uani 1 1 d . .
H01D H 0.7405 1.2622 0.4866 0.050 Uiso 1 1 calc R U
H01E H 0.6929 1.2705 0.4264 0.050 Uiso 1 1 calc R U
H01F H 0.7618 1.2338 0.4214 0.050 Uiso 1 1 calc R U
C012 C 0.9152(2) 0.8522(4) 0.4787(2) 0.0289(10) Uani 1 1 d . .
H01G H 0.8808 0.8098 0.4607 0.043 Uiso 1 1 calc R U
H01H H 0.9512 0.8079 0.4886 0.043 Uiso 1 1 calc R U
H01I H 0.9246 0.9055 0.4494 0.043 Uiso 1 1 calc R U
C013 C 0.8998(2) 1.1353(4) 0.3520(2) 0.0366(12) Uani 1 1 d . .
H013 H 0.9050 1.1140 0.3116 0.044 Uiso 1 1 calc R U
C014 C 0.6508(2) 1.1140(4) 0.4911(2) 0.0387(12) Uani 1 1 d . .
H01J H 0.6396 1.0417 0.4982 0.058 Uiso 1 1 calc R U
H01K H 0.6165 1.1492 0.4673 0.058 Uiso 1 1 calc R U
H01L H 0.6604 1.1493 0.5303 0.058 Uiso 1 1 calc R U
C015 C 0.6926(2) 1.0630(4) 0.3922(2) 0.0300(10) Uani 1 1 d . .
H42 H 0.7290 1.0621 0.3702 0.045 Uiso 1 1 calc R U
H01N H 0.6597 1.1015 0.3683 0.045 Uiso 1 1 calc R U
H01O H 0.6791 0.9917 0.3984 0.045 Uiso 1 1 calc R U
C016 C 0.5933(2) 0.4842(4) 0.5360(2) 0.0289(10) Uani 1 1 d . .
H016 H 0.5792 0.5338 0.5024 0.035 Uiso 1 1 calc R U
C017 C 0.7906(2) 0.8034(4) 0.3395(2) 0.0332(11) Uani 1 1 d . .
H01P H 0.7979 0.8676 0.3175 0.050 Uiso 1 1 calc R U
H01Q H 0.8278 0.7609 0.3432 0.050 Uiso 1 1 calc R U
H01R H 0.7797 0.8205 0.3803 0.050 Uiso 1 1 calc R U
C018 C 0.8172(2) 1.1456(4) 0.6275(2) 0.0349(11) Uani 1 1 d . .
H01S H 0.8526 1.1109 0.6129 0.052 Uiso 1 1 calc R U
H01T H 0.8316 1.1980 0.6580 0.052 Uiso 1 1 calc R U
H01U H 0.7928 1.1792 0.5931 0.052 Uiso 1 1 calc R U
C019 C 0.9261(2) 1.2291(4) 0.3751(3) 0.0405(13) Uani 1 1 d . .
H019 H 0.9486 1.2712 0.3501 0.049 Uiso 1 1 calc R U
C01A C 0.9192(2) 1.2605(4) 0.4350(3) 0.0388(12) Uani 1 1 d . .
H01V H 0.9376 1.3231 0.4506 0.047 Uiso 1 1 calc R U
C01B C 0.7939(2) 0.4892(4) 0.3911(2) 0.0320(11) Uani 1 1 d . .
H01W H 0.8101 0.4196 0.4008 0.048 Uiso 1 1 calc R U
H29 H 0.8160 0.5204 0.3594 0.048 Uiso 1 1 calc R U
H14 H 0.7502 0.4842 0.3763 0.048 Uiso 1 1 calc R U
F5 F 0.5717(2) 0.2036(3) 0.2339(3) 0.115(2) Uani 1 1 d . .
C01D C 0.9486(2) 0.9818(4) 0.5643(2) 0.0350(11) Uani 1 1 d . .
H28 H 0.9524 1.0381 0.5350 0.053 Uiso 1 1 calc R U
H13 H 0.9877 0.9448 0.5717 0.053 Uiso 1 1 calc R U
H41 H 0.9377 1.0107 0.6027 0.053 Uiso 1 1 calc R U
C01E C 0.5190(2) 0.8077(4) 0.3676(3) 0.0417(13) Uani 1 1 d . .
H27 H 0.5338 0.7505 0.3962 0.050 Uiso 1 1 calc R U
C01F C 0.8715(2) 0.5708(4) 0.4702(3) 0.0355(11) Uani 1 1 d . .
H26 H 0.8774 0.6116 0.5079 0.053 Uiso 1 1 calc R U
H12 H 0.8910 0.6064 0.4381 0.053 Uiso 1 1 calc R U
H40 H 0.8900 0.5021 0.4774 0.053 Uiso 1 1 calc R U
C01G C 0.5698(2) 0.5246(4) 0.5958(2) 0.0414(13) Uani 1 1 d . .
H25 H 0.5822 0.4762 0.6292 0.062 Uiso 1 1 calc R U
H11 H 0.5251 0.5298 0.5899 0.062 Uiso 1 1 calc R U
H39 H 0.5875 0.5931 0.6058 0.062 Uiso 1 1 calc R U
C01H C 0.5654(2) 0.3756(4) 0.5183(2) 0.0396(12) Uani 1 1 d . .
H24 H 0.5773 0.3547 0.4785 0.059 Uiso 1 1 calc R U
H10 H 0.5206 0.3793 0.5160 0.059 Uiso 1 1 calc R U
H38 H 0.5806 0.3245 0.5492 0.059 Uiso 1 1 calc R U
C01I C 0.7027(3) 1.1257(5) 0.6899(3) 0.0519(15) Uani 1 1 d . .
H23 H 0.6738 1.1447 0.6545 0.078 Uiso 1 1 calc R U
H9 H 0.7192 1.1888 0.7104 0.078 Uiso 1 1 calc R U
H37 H 0.6814 1.0846 0.7184 0.078 Uiso 1 1 calc R U
C01J C 0.7547(2) 0.7091(5) 0.2398(2) 0.0432(13) Uani 1 1 d . .
H22 H 0.7208 0.6701 0.2179 0.065 Uiso 1 1 calc R U
H8 H 0.7914 0.6654 0.2450 0.065 Uiso 1 1 calc R U
H36 H 0.7629 0.7712 0.2163 0.065 Uiso 1 1 calc R U
C01K C 0.7303(3) 0.7134(4) 0.6362(2) 0.0380(12) Uani 1 1 d . .
H21 H 0.7368 0.6957 0.5942 0.057 Uiso 1 1 calc R U
H7 H 0.7050 0.6599 0.6527 0.057 Uiso 1 1 calc R U
H35 H 0.7700 0.7175 0.6613 0.057 Uiso 1 1 calc R U
F2 F 0.5002(2) 0.4594(5) 0.2711(4) 0.159(3) Uani 1 1 d . .
F3 F 0.6043(3) 0.4038(4) 0.2454(4) 0.175(4) Uani 1 1 d . .
C01N C 0.6128(2) 0.8401(4) 0.5874(3) 0.0429(13) Uani 1 1 d . .
H20 H 0.5969 0.9108 0.5816 0.064 Uiso 1 1 calc R U
H6 H 0.5838 0.7979 0.6076 0.064 Uiso 1 1 calc R U
H34 H 0.6184 0.8096 0.5477 0.064 Uiso 1 1 calc R U
C01O C 0.8189(3) 0.9885(5) 0.7311(2) 0.0499(15) Uani 1 1 d . .
H19 H 0.7946 0.9411 0.7536 0.075 Uiso 1 1 calc R U
H5 H 0.8351 1.0445 0.7582 0.075 Uiso 1 1 calc R U
H33 H 0.8529 0.9503 0.7163 0.075 Uiso 1 1 calc R U
C01P C 0.6719(3) 0.8637(5) 0.7193(3) 0.0587(18) Uani 1 1 d . .
H18 H 0.7102 0.8732 0.7461 0.088 Uiso 1 1 calc R U
H4 H 0.6502 0.8028 0.7326 0.088 Uiso 1 1 calc R U
H32 H 0.6461 0.9254 0.7214 0.088 Uiso 1 1 calc R U
C01Q C 0.4652(3) 0.7627(7) 0.3216(4) 0.081(3) Uani 1 1 d . .
H17 H 0.4514 0.8157 0.2914 0.122 Uiso 1 1 calc R U
H3 H 0.4309 0.7425 0.3442 0.122 Uiso 1 1 calc R U
H31 H 0.4798 0.7018 0.3009 0.122 Uiso 1 1 calc R U
C01R C 0.4536(3) 0.0693(6) 0.1615(3) 0.0617(17) Uani 1 1 d . .
H16 H 0.4226 0.1216 0.1700 0.074 Uiso 1 1 calc R U
H2 H 0.4894 0.0784 0.1925 0.074 Uiso 1 1 calc R U
F1 F 0.5605(5) 0.3179(5) 0.3368(3) 0.215(5) Uani 1 1 d . .
C01T C 0.4986(4) 0.8974(6) 0.4061(4) 0.099(3) Uani 1 1 d . .
H15 H 0.5331 0.9201 0.4350 0.148 Uiso 1 1 calc R U
H1 H 0.4650 0.8742 0.4286 0.148 Uiso 1 1 calc R U
H30 H 0.4846 0.9553 0.3793 0.148 Uiso 1 1 calc R U
F6 F 0.4649(4) 0.2563(9) 0.2637(5) 0.280(7) Uani 1 1 d . .
F4 F 0.5074(6) 0.3397(6) 0.1740(3) 0.257(7) Uani 1 1 d . .

loop_
_atom_site_aniso_label
_atom_site_aniso_U_11
_atom_site_aniso_U_22
_atom_site_aniso_U_33
_atom_site_aniso_U_23
_atom_site_aniso_U_13
_atom_site_aniso_U_12
Sb1 0.0407(2) 0.0606(3) 0.0455(2) -0.01560(18) 0.01161(17) -0.00769(18)
Cu1 0.0201(3) 0.0149(2) 0.0162(2) 0.00037(19) 0.00230(19) -0.00032(19)
Si1 0.0210(6) 0.0152(5) 0.0157(5) 0.0008(4) 0.0037(4) 0.0012(4)
Si3 0.0429(8) 0.0256(7) 0.0178(6) -0.0054(5) 0.0029(5) 0.0049(6)
Si2 0.0420(8) 0.0253(7) 0.0226(6) 0.0035(5) 0.0141(5) 0.0004(6)
Cl06 0.1110(16) 0.0586(11) 0.0780(12) 0.0009(9) -0.0457(11) 0.0023(10)
Cl1 0.0873(16) 0.308(5) 0.0713(14) -0.040(2) 0.0304(12) -0.111(2)
N5 0.0177(17) 0.0193(18) 0.0196(17) 0.0059(14) -0.0017(13) -0.0022(14)
N2 0.0220(18) 0.0166(17) 0.0166(16) 0.0014(13) 0.0040(13) 0.0016(14)
N1 0.0189(17) 0.0151(17) 0.0215(17) 0.0032(14) 0.0021(14) 0.0000(14)
N3 0.035(2) 0.0166(18) 0.0173(17) -0.0004(14) 0.0070(15) 0.0026(15)
N4 0.0194(17) 0.0176(17) 0.0162(16) 0.0022(13) 0.0014(13) 0.0009(14)
C00D 0.023(2) 0.015(2) 0.020(2) -0.0021(16) 0.0016(16) -0.0013(16)
C00E 0.0160(19) 0.019(2) 0.0157(19) 0.0034(16) 0.0055(15) 0.0020(16)
C00F 0.018(2) 0.019(2) 0.029(2) 0.0051(18) 0.0028(17) 0.0001(17)
C00G 0.030(2) 0.015(2) 0.022(2) 0.0012(16) 0.0064(18) 0.0029(17)
C00H 0.023(2) 0.020(2) 0.016(2) 0.0062(16) 0.0002(16) -0.0020(17)
C00I 0.027(2) 0.014(2) 0.021(2) -0.0059(16) 0.0001(17) 0.0019(17)
C00J 0.022(2) 0.024(2) 0.016(2) -0.0017(16) -0.0018(16) -0.0056(17)
C00K 0.027(2) 0.026(2) 0.024(2) 0.0010(18) -0.0048(18) -0.0069(18)
C00L 0.020(2) 0.014(2) 0.0165(19) -0.0013(15) -0.0015(15) 0.0030(16)
C00M 0.024(2) 0.018(2) 0.024(2) 0.0048(17) 0.0014(17) 0.0045(17)
C00N 0.029(2) 0.022(2) 0.044(3) 0.000(2) 0.007(2) -0.0006(19)
C00O 0.021(2) 0.032(3) 0.024(2) 0.0077(19) -0.0011(17) -0.0001(19)
C00P 0.027(2) 0.032(3) 0.032(3) 0.015(2) -0.0023(19) 0.007(2)
C00Q 0.041(3) 0.024(2) 0.020(2) 0.0065(18) 0.0085(19) 0.004(2)
C00R 0.031(2) 0.031(3) 0.019(2) 0.0066(18) 0.0037(18) -0.007(2)
C00S 0.021(2) 0.019(2) 0.031(2) 0.0013(18) 0.0076(18) 0.0029(17)
C00T 0.028(2) 0.020(2) 0.022(2) -0.0003(17) 0.0000(18) -0.0042(18)
C00U 0.023(2) 0.018(2) 0.029(2) 0.0027(18) 0.0013(18) 0.0027(17)
C00V 0.041(3) 0.024(2) 0.021(2) 0.0015(18) -0.0068(19) 0.008(2)
C00W 0.023(2) 0.027(2) 0.023(2) -0.0016(18) 0.0044(17) -0.0021(18)
C00X 0.024(2) 0.033(3) 0.027(2) 0.0037(19) -0.0015(18) -0.0031(19)
C00Y 0.038(3) 0.027(2) 0.025(2) 0.0135(19) -0.004(2) -0.005(2)
C00Z 0.023(2) 0.023(2) 0.030(2) -0.0033(19) -0.0055(18) 0.0074(18)
C010 0.031(3) 0.033(3) 0.034(3) 0.013(2) 0.004(2) 0.008(2)
C011 0.041(3) 0.020(2) 0.038(3) 0.005(2) -0.002(2) 0.003(2)
C012 0.026(2) 0.026(2) 0.036(3) -0.002(2) 0.0064(19) 0.0027(19)
C013 0.029(3) 0.051(3) 0.030(3) 0.015(2) 0.006(2) 0.001(2)
C014 0.031(3) 0.040(3) 0.047(3) 0.016(2) 0.012(2) 0.017(2)
C015 0.032(3) 0.027(2) 0.028(2) 0.0043(19) -0.0063(19) 0.002(2)
C016 0.029(2) 0.029(2) 0.030(2) 0.009(2) 0.0111(19) 0.0028(19)
C017 0.027(2) 0.044(3) 0.028(2) -0.008(2) 0.0028(19) -0.002(2)
C018 0.052(3) 0.024(2) 0.028(2) -0.010(2) 0.002(2) 0.000(2)
C019 0.025(2) 0.040(3) 0.059(4) 0.029(3) 0.011(2) 0.004(2)
C01A 0.029(3) 0.017(2) 0.072(4) 0.009(2) 0.011(2) -0.001(2)
C01B 0.036(3) 0.034(3) 0.029(2) -0.004(2) 0.013(2) 0.001(2)
F5 0.078(3) 0.032(2) 0.221(6) -0.031(3) -0.041(3) 0.016(2)
C01D 0.028(3) 0.030(3) 0.044(3) -0.003(2) -0.009(2) 0.001(2)
C01E 0.025(2) 0.047(3) 0.055(3) 0.029(3) 0.012(2) 0.008(2)
C01F 0.024(2) 0.025(3) 0.058(3) -0.004(2) 0.010(2) -0.0001(19)
C01G 0.040(3) 0.042(3) 0.047(3) 0.005(2) 0.024(2) 0.006(2)
C01H 0.034(3) 0.040(3) 0.045(3) 0.008(2) 0.009(2) -0.003(2)
C01I 0.063(4) 0.047(3) 0.049(3) -0.020(3) 0.017(3) 0.009(3)
C01J 0.033(3) 0.064(4) 0.031(3) -0.020(3) 0.002(2) 0.004(3)
C01K 0.055(3) 0.028(3) 0.032(3) 0.009(2) 0.008(2) -0.004(2)
F2 0.076(3) 0.163(6) 0.234(7) -0.141(6) 0.002(4) 0.024(3)
F3 0.186(6) 0.072(3) 0.302(9) -0.087(4) 0.190(6) -0.063(4)
C01N 0.036(3) 0.044(3) 0.051(3) 0.012(3) 0.017(2) -0.002(2)
C01O 0.068(4) 0.055(4) 0.025(3) 0.001(2) -0.005(3) 0.002(3)
C01P 0.097(5) 0.049(4) 0.038(3) -0.001(3) 0.041(3) -0.013(3)
C01Q 0.037(3) 0.116(7) 0.088(5) 0.054(5) -0.007(3) -0.024(4)
C01R 0.069(4) 0.070(4) 0.042(3) -0.007(3) -0.011(3) 0.003(4)
F1 0.426(14) 0.118(5) 0.077(4) 0.008(3) -0.080(6) -0.135(7)
C01T 0.112(7) 0.067(5) 0.137(8) 0.025(5) 0.103(6) 0.025(5)
F6 0.201(8) 0.344(12) 0.330(12) -0.257(11) 0.182(8) -0.224(9)
F4 0.499(17) 0.148(6) 0.093(4) -0.049(4) -0.115(7) 0.178(9)

loop_
_atom_type_symbol
_atom_type_description
_atom_type_scat_dispersion_real
_atom_type_scat_dispersion_imag
_atom_type_scat_source
C C 0.0033 0.0016 'International Tables Vol C Tables 4.2.6.8 and 6.1.1.4'
H H 0.0000 0.0000 'International Tables Vol C Tables 4.2.6.8 and 6.1.1.4'
Cl Cl 0.1484 0.1585 'International Tables Vol C Tables 4.2.6.8 and 6.1.1.4'
Cu Cu 0.3201 1.2651 'International Tables Vol C Tables 4.2.6.8 and 6.1.1.4'
F F 0.0171 0.0103 'International Tables Vol C Tables 4.2.6.8 and 6.1.1.4'
N N 0.0061 0.0033 'International Tables Vol C Tables 4.2.6.8 and 6.1.1.4'
Sb Sb -0.5866 1.5461 'International Tables Vol C Tables 4.2.6.8 and 6.1.1.4'
Si Si 0.0817 0.0704 'International Tables Vol C Tables 4.2.6.8 and 6.1.1.4'

loop_
_geom_angle_atom_site_label_1
_geom_angle_atom_site_label_2
_geom_angle_atom_site_label_3
_geom_angle
F6 Sb1 F4 87.7(6)
F6 Sb1 F1 91.8(5)
F4 Sb1 F1 177.7(4)
F6 Sb1 F3 177.6(4)
F4 Sb1 F3 91.9(5)
F1 Sb1 F3 88.5(4)
F6 Sb1 F5 89.7(4)
F4 Sb1 F5 86.8(3)
F1 Sb1 F5 95.4(4)
F3 Sb1 F5 92.6(2)
F6 Sb1 F2 93.9(4)
F4 Sb1 F2 90.4(3)
F1 Sb1 F2 87.4(4)
F3 Sb1 F2 83.8(3)
F5 Sb1 F2 175.4(3)
C00E Cu1 Si1 178.55(12)
N3 Si1 N2 112.41(16)
N3 Si1 N1 112.25(17)
N2 Si1 N1 71.05(15)
N3 Si1 Cu1 119.33(13)
N2 Si1 Cu1 115.02(12)
N1 Si1 Cu1 117.33(12)
N3 Si1 C00D 122.43(16)
N2 Si1 C00D 35.87(15)
N1 Si1 C00D 35.70(14)
Cu1 Si1 C00D 118.22(11)
N3 Si3 C018 114.09(19)
N3 Si3 C01O 110.4(2)
C018 Si3 C01O 106.2(3)
N3 Si3 C01I 110.6(2)
C018 Si3 C01I 104.1(3)
C01O Si3 C01I 111.3(3)
N3 Si2 C01K 109.9(2)
N3 Si2 C01P 112.5(2)
C01K Si2 C01P 106.0(3)
N3 Si2 C01N 111.0(2)
C01K Si2 C01N 110.9(3)
C01P Si2 C01N 106.5(3)
C00E N5 C00K 111.6(3)
C00E N5 C00H 125.2(3)
C00K N5 C00H 122.7(3)
C00D N2 C00M 130.4(3)
C00D N2 Si1 90.9(2)
C00M N2 Si1 132.9(3)
C00D N1 C00U 131.3(3)
C00D N1 Si1 91.1(2)
C00U N1 Si1 136.1(3)
Si1 N3 Si3 126.4(2)
Si1 N3 Si2 112.69(19)
Si3 N3 Si2 120.88(19)
C00E N4 C00T 111.7(3)
C00E N4 C00L 125.1(3)
C00T N4 C00L 123.1(3)
N1 C00D N2 105.5(3)
N1 C00D C00F 127.6(4)
N2 C00D C00F 126.9(4)
N1 C00D Si1 53.2(2)
N2 C00D Si1 53.2(2)
C00F C00D Si1 171.5(3)
N4 C00E N5 103.3(3)
N4 C00E Cu1 129.3(3)
N5 C00E Cu1 127.5(3)
C00N C00F C00X 119.2(4)
C00N C00F C00D 120.1(4)
C00X C00F C00D 120.7(4)
C00Q C00G C00L 117.3(4)
C00Q C00G C016 119.5(4)
C00L C00G C016 123.3(4)
C00O C00H C00J 123.1(4)
C00O C00H N5 119.2(4)
C00J C00H N5 117.6(4)
C00Z C00I C00L 116.8(4)
C00Z C00I C00S 121.0(4)
C00L C00I C00S 122.2(4)
C00R C00J C00H 117.0(4)
C00R C00J C00W 120.5(4)
C00H C00J C00W 122.4(4)
C00T C00K N5 106.9(4)
C00T C00K H00K 126.5
N5 C00K H00K 126.5
C00G C00L C00I 123.2(4)
C00G C00L N4 118.3(3)
C00I C00L N4 118.4(3)
N2 C00M C015 109.9(3)
N2 C00M C011 112.6(4)
C015 C00M C011 110.8(4)
N2 C00M C014 104.9(3)
C015 C00M C014 109.3(4)
C011 C00M C014 109.1(4)
C00F C00N C01A 120.5(5)
C00F C00N H00N 119.8
C01A C00N H00N 119.8
C00H C00O C00P 117.1(4)
C00H C00O C01E 122.3(4)
C00P C00O C01E 120.6(4)
C00Y C00P C00O 121.2(4)
C00Y C00P H00P 119.4
C00O C00P H00P 119.4
C00V C00Q C00G 120.7(4)
C00V C00Q H00Q 119.6
C00G C00Q H00Q 119.6
C00Y C00R C00J 121.0(4)
C00Y C00R H00R 119.5
C00J C00R H00R 119.5
C01F C00S C00I 114.0(4)
C01F C00S C01B 108.6(4)
C00I C00S C01B 111.1(4)
C01F C00S H00S 107.7
C00I C00S H00S 107.7
C01B C00S H00S 107.7
C00K C00T N4 106.6(4)
C00K C00T H00T 126.7
N4 C00T H00T 126.7
N1 C00U C012 110.3(3)
N1 C00U C01D 111.1(3)
C012 C00U C01D 111.1(4)
N1 C00U C010 105.2(3)
C012 C00U C010 109.2(4)
C01D C00U C010 109.7(4)
C00Q C00V C00Z 120.7(4)
C00Q C00V H00V 119.6
C00Z C00V H00V 119.6
C00J C00W C01J 112.8(4)
C00J C00W C017 110.2(4)
C01J C00W C017 110.3(4)
C00J C00W H00W 107.8
C01J C00W H00W 107.8
C017 C00W H00W 107.8
C013 C00X C00F 120.1(4)
C013 C00X H00X 119.9
C00F C00X H00X 119.9
C00P C00Y C00R 120.5(4)
C00P C00Y H00Y 119.7
C00R C00Y H00Y 119.7
C00V C00Z C00I 121.3(4)
C00V C00Z H00Z 119.4
C00I C00Z H00Z 119.4
C00U C010 H01A 109.5
C00U C010 H01B 109.5
H01A C010 H01B 109.5
C00U C010 H01C 109.5
H01A C010 H01C 109.5
H01B C010 H01C 109.5
C00M C011 H01D 109.5
C00M C011 H01E 109.5
H01D C011 H01E 109.5
C00M C011 H01F 109.5
H01D C011 H01F 109.5
H01E C011 H01F 109.5
C00U C012 H01G 109.5
C00U C012 H01H 109.5
H01G C012 H01H 109.5
C00U C012 H01I 109.5
H01G C012 H01I 109.5
H01H C012 H01I 109.5
C019 C013 C00X 120.0(5)
C019 C013 H013 120.0
C00X C013 H013 120.0
C00M C014 H01J 109.5
C00M C014 H01K 109.5
H01J C014 H01K 109.5
C00M C014 H01L 109.5
H01J C014 H01L 109.5
H01K C014 H01L 109.5
C00M C015 H42 109.5
C00M C015 H01N 109.5
H42 C015 H01N 109.5
C00M C015 H01O 109.5
H42 C015 H01O 109.5
H01N C015 H01O 109.5
C00G C016 C01G 112.1(4)
C00G C016 C01H 110.1(4)
C01G C016 C01H 110.7(4)
C00G C016 H016 107.9
C01G C016 H016 107.9
C01H C016 H016 107.9
C00W C017 H01P 109.5
C00W C017 H01Q 109.5
H01P C017 H01Q 109.5
C00W C017 H01R 109.5
H01P C017 H01R 109.5
H01Q C017 H01R 109.5
Si3 C018 H01S 109.5
Si3 C018 H01T 109.5
H01S C018 H01T 109.5
Si3 C018 H01U 109.5
H01S C018 H01U 109.5
H01T C018 H01U 109.5
C01A C019 C013 120.3(4)
C01A C019 H019 119.8
C013 C019 H019 119.8
C019 C01A C00N 119.9(5)
C019 C01A H01V 120.1
C00N C01A H01V 120.1
C00S C01B H01W 109.5
C00S C01B H29 109.5
H01W C01B H29 109.5
C00S C01B H14 109.5
H01W C01B H14 109.5
H29 C01B H14 109.5
C00U C01D H28 109.5
C00U C01D H13 109.5
H28 C01D H13 109.5
C00U C01D H41 109.5
H28 C01D H41 109.5
H13 C01D H41 109.5
C01T C01E C00O 112.0(5)
C01T C01E C01Q 112.9(6)
C00O C01E C01Q 109.0(5)
C01T C01E H27 107.6
C00O C01E H27 107.6
C01Q C01E H27 107.6
C00S C01F H26 109.5
C00S C01F H12 109.5
H26 C01F H12 109.5
C00S C01F H40 109.5
H26 C01F H40 109.5
H12 C01F H40 109.5
C016 C01G H25 109.5
C016 C01G H11 109.5
H25 C01G H11 109.5
C016 C01G H39 109.5
H25 C01G H39 109.5
H11 C01G H39 109.5
C016 C01H H24 109.5
C016 C01H H10 109.5
H24 C01H H10 109.5
C016 C01H H38 109.5
H24 C01H H38 109.5
H10 C01H H38 109.5
Si3 C01I H23 109.5
Si3 C01I H9 109.5
H23 C01I H9 109.5
Si3 C01I H37 109.5
H23 C01I H37 109.5
H9 C01I H37 109.5
C00W C01J H22 109.5
C00W C01J H8 109.5
H22 C01J H8 109.5
C00W C01J H36 109.5
H22 C01J H36 109.5
H8 C01J H36 109.5
Si2 C01K H21 109.5
Si2 C01K H7 109.5
H21 C01K H7 109.5
Si2 C01K H35 109.5
H21 C01K H35 109.5
H7 C01K H35 109.5
Si2 C01N H20 109.5
Si2 C01N H6 109.5
H20 C01N H6 109.5
Si2 C01N H34 109.5
H20 C01N H34 109.5
H6 C01N H34 109.5
Si3 C01O H19 109.5
Si3 C01O H5 109.5
H19 C01O H5 109.5
Si3 C01O H33 109.5
H19 C01O H33 109.5
H5 C01O H33 109.5
Si2 C01P H18 109.5
Si2 C01P H4 109.5
H18 C01P H4 109.5
Si2 C01P H32 109.5
H18 C01P H32 109.5
H4 C01P H32 109.5
C01E C01Q H17 109.5
C01E C01Q H3 109.5
H17 C01Q H3 109.5
C01E C01Q H31 109.5
H17 C01Q H31 109.5
H3 C01Q H31 109.5
Cl1 C01R Cl06 114.9(4)
Cl1 C01R H16 108.5
Cl06 C01R H16 108.5
Cl1 C01R H2 108.5
Cl06 C01R H2 108.5
H16 C01R H2 107.5
C01E C01T H15 109.5
C01E C01T H1 109.5
H15 C01T H1 109.5
C01E C01T H30 109.5
H15 C01T H30 109.5
H1 C01T H30 109.5

loop_
_geom_bond_atom_site_label_1
_geom_bond_atom_site_label_2
_geom_bond_distance
Sb1 F6 1.778(5)
Sb1 F4 1.782(6)
Sb1 F1 1.802(6)
Sb1 F3 1.810(5)
Sb1 F5 1.824(4)
Sb1 F2 1.881(5)
Cu1 C00E 1.938(4)
Cu1 Si1 2.2708(13)
Si1 N3 1.732(3)
Si1 N2 1.838(3)
Si1 N1 1.840(3)
Si1 C00D 2.296(4)
Si3 N3 1.759(4)
Si3 C018 1.865(5)
Si3 C01O 1.872(5)
Si3 C01I 1.872(5)
Si2 N3 1.777(4)
Si2 C01K 1.861(5)
Si2 C01P 1.873(5)
Si2 C01N 1.875(6)
Cl06 C01R 1.748(7)
Cl1 C01R 1.710(7)
N5 C00E 1.368(5)
N5 C00K 1.381(5)
N5 C00H 1.444(5)
N2 C00D 1.345(5)
N2 C00M 1.489(5)
N1 C00D 1.340(5)
N1 C00U 1.488(5)
N4 C00E 1.361(5)
N4 C00T 1.390(5)
N4 C00L 1.448(5)
C00D C00F 1.493(6)
C00F C00N 1.388(6)
C00F C00X 1.391(6)
C00G C00Q 1.397(6)
C00G C00L 1.399(6)
C00G C016 1.524(6)
C00H C00O 1.393(6)
C00H C00J 1.404(6)
C00I C00Z 1.390(6)
C00I C00L 1.406(6)
C00I C00S 1.521(6)
C00J C00R 1.394(6)
C00J C00W 1.514(6)
C00K C00T 1.341(6)
C00K H00K 0.9300
C00M C015 1.519(6)
C00M C011 1.523(6)
C00M C014 1.532(6)
C00N C01A 1.388(7)
C00N H00N 0.9300
C00O C00P 1.396(6)
C00O C01E 1.513(6)
C00P C00Y 1.377(6)
C00P H00P 0.9300
C00Q C00V 1.379(7)
C00Q H00Q 0.9300
C00R C00Y 1.378(7)
C00R H00R 0.9300
C00S C01F 1.514(6)
C00S C01B 1.538(6)
C00S H00S 0.9800
C00T H00T 0.9300
C00U C012 1.523(6)
C00U C01D 1.524(6)
C00U C010 1.528(6)
C00V C00Z 1.382(7)
C00V H00V 0.9300
C00W C01J 1.525(6)
C00W C017 1.529(6)
C00W H00W 0.9800
C00X C013 1.389(6)
C00X H00X 0.9300
C00Y H00Y 0.9300
C00Z H00Z 0.9300
C010 H01A 0.9600
C010 H01B 0.9600
C010 H01C 0.9600
C011 H01D 0.9600
C011 H01E 0.9600
C011 H01F 0.9600
C012 H01G 0.9600
C012 H01H 0.9600
C012 H01I 0.9600
C013 C019 1.382(8)
C013 H013 0.9300
C014 H01J 0.9600
C014 H01K 0.9600
C014 H01L 0.9600
C015 H42 0.9600
C015 H01N 0.9600
C015 H01O 0.9600
C016 C01G 1.525(6)
C016 C01H 1.529(7)
C016 H016 0.9800
C017 H01P 0.9600
C017 H01Q 0.9600
C017 H01R 0.9600
C018 H01S 0.9600
C018 H01T 0.9600
C018 H01U 0.9600
C019 C01A 1.375(8)
C019 H019 0.9300
C01A H01V 0.9300
C01B H01W 0.9600
C01B H29 0.9600
C01B H14 0.9600
C01D H28 0.9600
C01D H13 0.9600
C01D H41 0.9600
C01E C01T 1.498(9)
C01E C01Q 1.549(9)
C01E H27 0.9800
C01F H26 0.9600
C01F H12 0.9600
C01F H40 0.9600
C01G H25 0.9600
C01G H11 0.9600
C01G H39 0.9600
C01H H24 0.9600
C01H H10 0.9600
C01H H38 0.9600
C01I H23 0.9600
C01I H9 0.9600
C01I H37 0.9600
C01J H22 0.9600
C01J H8 0.9600
C01J H36 0.9600
C01K H21 0.9600
C01K H7 0.9600
C01K H35 0.9600
C01N H20 0.9600
C01N H6 0.9600
C01N H34 0.9600
C01O H19 0.9600
C01O H5 0.9600
C01O H33 0.9600
C01P H18 0.9600
C01P H4 0.9600
C01P H32 0.9600
C01Q H17 0.9600
C01Q H3 0.9600
C01Q H31 0.9600
C01R H16 0.9700
C01R H2 0.9700
C01T H15 0.9600
C01T H1 0.9600
C01T H30 0.9600
